data_1504961
loop_
_publ_author_name
'Liu, Yuxiu'
'Yan, Wuming'
'Chen, Yunfeng'
'Petersen, Jeffrey L.'
'Shi, Xiaodong'

_publ_section_title
;
 Efficient synthesis of N-2-aryl-1,2,3-triazole fluorophores via
 post-triazole arylation.
;
_journal_issue 23
_journal_name_full 'Organic letters'
_journal_page_first 5389
_journal_page_last 5392
_journal_paper_doi 10.1021/ol802246q
_journal_volume 10
_journal_year 2008
_chemical_formula_sum 'C26 H19 N3'
_chemical_formula_weight 373.44
_chemical_name_systematic
; 
 ? 
;
_space_group_IT_number 14
_symmetry_cell_setting monoclinic
_symmetry_space_group_name_Hall '-P 2ybc'
_symmetry_space_group_name_H-M 'P 1 21/c 1'
_atom_sites_solution_hydrogens geom
_atom_sites_solution_primary direct
_atom_sites_solution_secondary difmap
_audit_creation_method SHELXL-97
_cell_angle_alpha 90.00
_cell_angle_beta 101.0960(10)
_cell_angle_gamma 90.00
_cell_formula_units_Z 4
_cell_length_a 11.2387(7)
_cell_length_b 11.0756(8)
_cell_length_c 16.0605(11)
_cell_measurement_reflns_used 7643
_cell_measurement_temperature 293(2)
_cell_measurement_theta_max 27.45
_cell_measurement_theta_min 2.24
_cell_volume 1961.8(2)
_computing_structure_refinement 'SHELXL-97 (Sheldrick, 1997)'
_computing_structure_solution 'SHELXS-97 (Sheldrick, 1990)'
_diffrn_ambient_temperature 293(2)
_diffrn_measured_fraction_theta_full 0.973
_diffrn_measured_fraction_theta_max 0.973
_diffrn_radiation_monochromator graphite
_diffrn_radiation_source 'fine-focus sealed tube'
_diffrn_radiation_type MoK\a
_diffrn_radiation_wavelength 0.71073
_diffrn_reflns_av_R_equivalents 0.0407
_diffrn_reflns_av_sigmaI/netI 0.0649
_diffrn_reflns_limit_h_max 12
_diffrn_reflns_limit_h_min -14
_diffrn_reflns_limit_k_max 14
_diffrn_reflns_limit_k_min -14
_diffrn_reflns_limit_l_max 20
_diffrn_reflns_limit_l_min -20
_diffrn_reflns_number 12881
_diffrn_reflns_theta_full 27.53
_diffrn_reflns_theta_max 27.53
_diffrn_reflns_theta_min 2.61
_diffrn_standards_decay_% none
_exptl_absorpt_coefficient_mu 0.075
_exptl_absorpt_correction_type semi-empirical
_exptl_absorpt_process_details SADABS
_exptl_crystal_colour colorless
_exptl_crystal_density_diffrn 1.264
_exptl_crystal_density_method 'not measured'
_exptl_crystal_F_000 784
_exptl_crystal_size_max 0.42
_exptl_crystal_size_mid 0.32
_exptl_crystal_size_min 0.20
_refine_diff_density_max 0.203
_refine_diff_density_min -0.164
_refine_diff_density_rms 0.041
_refine_ls_extinction_method none
_refine_ls_goodness_of_fit_ref 1.023
_refine_ls_hydrogen_treatment riding
_refine_ls_matrix_type full
_refine_ls_number_parameters 262
_refine_ls_number_reflns 4406
_refine_ls_number_restraints 0
_refine_ls_restrained_S_all 1.023
_refine_ls_R_factor_all 0.0638
_refine_ls_R_factor_gt 0.0499
_refine_ls_shift/su_max 0.000
_refine_ls_shift/su_mean 0.000
_refine_ls_structure_factor_coef Fsqd
_refine_ls_weighting_details 'calc w=1/[\s^2^(Fo^2^)+(0.0645P)^2^+0.3202P] where P=(Fo^2^+2Fc^2^)/3'
_refine_ls_weighting_scheme calc
_refine_ls_wR_factor_gt 0.1341
_refine_ls_wR_factor_ref 0.1476
_reflns_number_gt 3440
_reflns_number_total 4406
_reflns_threshold_expression >2sigma(I)
_cod_data_source_file ol802246q_si_005.cif
_cod_data_source_block ms66ccd
_cod_original_sg_symbol_H-M P21/c
_cod_database_code 1504961

loop_
_symmetry_equiv_pos_as_xyz
'x, y, z'
'-x, y+1/2, -z+1/2'
'-x, -y, -z'
'x, -y-1/2, z-1/2'

loop_
_atom_site_label
_atom_site_type_symbol
_atom_site_fract_x
_atom_site_fract_y
_atom_site_fract_z
_atom_site_U_iso_or_equiv
_atom_site_adp_type
_atom_site_occupancy
_atom_site_symmetry_multiplicity
_atom_site_calc_flag
_atom_site_refinement_flags
N1 N 0.66731(10) 0.49507(10) 0.13218(8) 0.0409(3) Uani 1 1 d .
N2 N 0.74609(9) 0.52217(10) 0.08163(8) 0.0402(3) Uani 1 1 d .
N3 N 0.71940(9) 0.62114(11) 0.03414(8) 0.0410(3) Uani 1 1 d .
C1 C 0.58482(11) 0.58399(12) 0.11677(9) 0.0374(3) Uani 1 1 d .
C2 C 0.61685(11) 0.66254(12) 0.05507(9) 0.0370(3) Uani 1 1 d .
C3 C 0.55691(12) 0.76867(12) 0.00911(9) 0.0387(3) Uani 1 1 d .
C4 C 0.43674(13) 0.77583(16) -0.01302(11) 0.0538(4) Uani 1 1 d .
H4A H 0.3885 0.7133 0.0004 0.065 Uiso 1 1 calc R
H4B H 0.4010 0.8434 -0.0419 0.065 Uiso 1 1 calc R
C5 C 0.63651(11) 0.86451(12) -0.01606(9) 0.0388(3) Uani 1 1 d .
C6 C 0.73380(13) 0.91126(14) 0.04196(10) 0.0470(3) Uani 1 1 d .
H6 H 0.7513 0.8811 0.0970 0.056 Uiso 1 1 calc R
C7 C 0.80513(15) 1.00316(15) 0.01795(13) 0.0595(4) Uani 1 1 d .
H7 H 0.8688 1.0352 0.0573 0.071 Uiso 1 1 calc R
C8 C 0.78139(16) 1.04664(15) -0.06420(13) 0.0622(5) Uani 1 1 d .
H8 H 0.8294 1.1075 -0.0802 0.075 Uiso 1 1 calc R
C9 C 0.68675(16) 0.99986(16) -0.12212(12) 0.0599(4) Uani 1 1 d .
H9 H 0.6710 1.0289 -0.1775 0.072 Uiso 1 1 calc R
C10 C 0.61465(14) 0.90965(14) -0.09843(10) 0.0495(4) Uani 1 1 d .
H10 H 0.5507 0.8788 -0.1382 0.059 Uiso 1 1 calc R
C11 C 0.48149(12) 0.58488(13) 0.16215(9) 0.0409(3) Uani 1 1 d .
C12 C 0.43149(13) 0.47587(15) 0.18145(10) 0.0512(4) Uani 1 1 d .
H12 H 0.4617 0.4034 0.1649 0.061 Uiso 1 1 calc R
C13 C 0.33627(15) 0.47538(19) 0.22546(12) 0.0654(5) Uani 1 1 d .
H13 H 0.3032 0.4024 0.2384 0.078 Uiso 1 1 calc R
C14 C 0.29055(15) 0.5824(2) 0.25006(12) 0.0676(5) Uani 1 1 d .
H14 H 0.2266 0.5814 0.2792 0.081 Uiso 1 1 calc R
C15 C 0.33987(15) 0.69071(19) 0.23142(11) 0.0626(5) Uani 1 1 d .
H15 H 0.3095 0.7629 0.2483 0.075 Uiso 1 1 calc R
C16 C 0.43499(13) 0.69221(15) 0.18749(10) 0.0505(4) Uani 1 1 d .
H16 H 0.4678 0.7655 0.1749 0.061 Uiso 1 1 calc R
C17 C 0.83866(11) 0.44075(12) 0.06574(9) 0.0392(3) Uani 1 1 d .
C18 C 0.84887(13) 0.42481(14) -0.01687(10) 0.0470(3) Uani 1 1 d .
H18 H 0.7964 0.4649 -0.0599 0.056 Uiso 1 1 calc R
C19 C 0.93856(14) 0.34790(15) -0.03696(11) 0.0552(4) Uani 1 1 d .
H19 H 0.9467 0.3388 -0.0932 0.066 Uiso 1 1 calc R
C20 C 1.01368(14) 0.28648(15) 0.02554(12) 0.0567(4) Uani 1 1 d .
H20 H 1.0716 0.2344 0.0114 0.068 Uiso 1 1 calc R
C21 C 1.00470(12) 0.30093(13) 0.11166(11) 0.0481(4) Uani 1 1 d .
C22 C 1.08315(14) 0.23878(15) 0.17791(14) 0.0631(5) Uani 1 1 d .
H22 H 1.1387 0.1836 0.1641 0.076 Uiso 1 1 calc R
C23 C 1.07894(16) 0.25799(17) 0.26074(14) 0.0671(5) Uani 1 1 d .
H23 H 1.1302 0.2153 0.3029 0.080 Uiso 1 1 calc R
C24 C 0.99663(14) 0.34279(16) 0.28273(12) 0.0585(4) Uani 1 1 d .
H24 H 0.9965 0.3584 0.3396 0.070 Uiso 1 1 calc R
C25 C 0.91693(13) 0.40237(14) 0.22124(10) 0.0479(4) Uani 1 1 d .
H25 H 0.8619 0.4566 0.2368 0.057 Uiso 1 1 calc R
C26 C 0.91714(11) 0.38246(12) 0.13413(10) 0.0406(3) Uani 1 1 d .

loop_
_atom_site_aniso_label
_atom_site_aniso_U_11
_atom_site_aniso_U_22
_atom_site_aniso_U_33
_atom_site_aniso_U_23
_atom_site_aniso_U_13
_atom_site_aniso_U_12
N1 0.0404(5) 0.0379(6) 0.0469(7) 0.0053(5) 0.0143(5) 0.0040(5)
N2 0.0398(5) 0.0348(6) 0.0486(7) 0.0052(5) 0.0150(5) 0.0046(5)
N3 0.0403(5) 0.0355(6) 0.0491(7) 0.0055(5) 0.0132(5) 0.0037(5)
C1 0.0370(6) 0.0333(6) 0.0428(7) 0.0014(5) 0.0098(5) 0.0018(5)
C2 0.0350(6) 0.0347(7) 0.0420(7) 0.0013(5) 0.0094(5) 0.0011(5)
C3 0.0412(6) 0.0351(7) 0.0413(7) 0.0033(6) 0.0117(5) 0.0031(5)
C4 0.0433(7) 0.0545(9) 0.0643(10) 0.0151(8) 0.0116(7) 0.0048(6)
C5 0.0410(6) 0.0317(7) 0.0455(7) 0.0018(5) 0.0127(6) 0.0044(5)
C6 0.0487(7) 0.0409(8) 0.0516(9) 0.0009(6) 0.0097(6) 0.0014(6)
C7 0.0521(8) 0.0466(9) 0.0800(12) -0.0084(8) 0.0135(8) -0.0083(7)
C8 0.0669(10) 0.0413(8) 0.0861(13) 0.0055(9) 0.0339(9) -0.0062(8)
C9 0.0727(10) 0.0512(9) 0.0611(10) 0.0153(8) 0.0256(9) 0.0025(8)
C10 0.0538(8) 0.0466(8) 0.0487(8) 0.0068(7) 0.0118(7) 0.0011(6)
C11 0.0387(6) 0.0436(8) 0.0413(7) 0.0067(6) 0.0102(5) 0.0035(5)
C12 0.0500(8) 0.0500(9) 0.0555(9) 0.0094(7) 0.0146(7) -0.0017(7)
C13 0.0577(9) 0.0764(13) 0.0664(11) 0.0187(10) 0.0225(8) -0.0115(9)
C14 0.0509(8) 0.0994(15) 0.0587(10) 0.0189(10) 0.0261(8) 0.0105(9)
C15 0.0610(9) 0.0752(12) 0.0578(10) 0.0116(9) 0.0265(8) 0.0236(9)
C16 0.0533(8) 0.0492(8) 0.0532(9) 0.0080(7) 0.0204(7) 0.0101(7)
C17 0.0360(6) 0.0320(6) 0.0511(8) -0.0020(6) 0.0125(6) 0.0013(5)
C18 0.0477(7) 0.0439(8) 0.0509(9) -0.0037(7) 0.0134(6) -0.0001(6)
C19 0.0585(8) 0.0505(9) 0.0620(10) -0.0136(8) 0.0255(8) -0.0016(7)
C20 0.0478(8) 0.0433(8) 0.0840(12) -0.0140(8) 0.0250(8) 0.0029(7)
C21 0.0380(6) 0.0334(7) 0.0740(10) -0.0032(7) 0.0136(7) 0.0016(5)
C22 0.0462(8) 0.0443(9) 0.0969(14) 0.0028(9) 0.0091(9) 0.0110(7)
C23 0.0545(9) 0.0554(10) 0.0846(14) 0.0173(10) -0.0035(9) 0.0077(8)
C24 0.0554(8) 0.0598(10) 0.0584(10) 0.0119(8) 0.0058(7) 0.0011(8)
C25 0.0452(7) 0.0454(8) 0.0542(9) 0.0051(7) 0.0123(6) 0.0033(6)
C26 0.0359(6) 0.0313(6) 0.0558(8) 0.0019(6) 0.0117(6) -0.0006(5)

loop_
_atom_type_symbol
_atom_type_description
_atom_type_scat_dispersion_real
_atom_type_scat_dispersion_imag
_atom_type_scat_source
C C 0.0033 0.0016 'International Tables Vol C Tables 4.2.6.8 and 6.1.1.4'
H H 0.0000 0.0000 'International Tables Vol C Tables 4.2.6.8 and 6.1.1.4'
N N 0.0061 0.0033 'International Tables Vol C Tables 4.2.6.8 and 6.1.1.4'

loop_
_geom_angle_atom_site_label_1
_geom_angle_atom_site_label_2
_geom_angle_atom_site_label_3
_geom_angle
C1 N1 N2 103.68(11)
N3 N2 N1 115.22(10)
N3 N2 C17 120.29(11)
N1 N2 C17 123.40(11)
N2 N3 C2 104.27(10)
N1 C1 C2 108.66(11)
N1 C1 C11 119.47(12)
C2 C1 C11 131.87(12)
N3 C2 C1 108.16(11)
N3 C2 C3 118.49(12)
C1 C2 C3 133.19(11)
C4 C3 C2 121.45(13)
C4 C3 C5 121.02(13)
C2 C3 C5 117.44(11)
C10 C5 C6 118.35(13)
C10 C5 C3 120.50(13)
C6 C5 C3 121.15(13)
C5 C6 C7 120.34(15)
C8 C7 C6 120.18(16)
C9 C8 C7 119.85(15)
C8 C9 C10 120.27(16)
C9 C10 C5 120.99(15)
C16 C11 C12 119.07(13)
C16 C11 C1 121.51(13)
C12 C11 C1 119.40(13)
C13 C12 C11 119.97(16)
C14 C13 C12 120.49(17)
C15 C14 C13 119.87(15)
C14 C15 C16 120.10(17)
C15 C16 C11 120.50(16)
C18 C17 C26 122.38(12)
C18 C17 N2 116.95(13)
C26 C17 N2 120.66(12)
C17 C18 C19 120.02(15)
C20 C19 C18 120.27(16)
C19 C20 C21 120.86(14)
C20 C21 C22 121.74(14)
C20 C21 C26 119.96(14)
C22 C21 C26 118.29(16)
C23 C22 C21 121.60(15)
C22 C23 C24 119.89(16)
C25 C24 C23 120.69(18)
C24 C25 C26 120.82(15)
C25 C26 C17 124.93(12)
C25 C26 C21 118.61(13)
C17 C26 C21 116.43(14)

loop_
_geom_bond_atom_site_label_1
_geom_bond_atom_site_label_2
_geom_bond_distance
N1 C1 1.3425(16)
N1 N2 1.3453(15)
N2 N3 1.3361(16)
N2 C17 1.4363(16)
N3 C2 1.3419(16)
C1 C2 1.4163(18)
C1 C11 1.4851(18)
C2 C3 1.4796(18)
C3 C4 1.3311(19)
C3 C5 1.4931(18)
C5 C10 1.391(2)
C5 C6 1.393(2)
C6 C7 1.395(2)
C7 C8 1.381(3)
C8 C9 1.373(3)
C9 C10 1.385(2)
C11 C16 1.391(2)
C11 C12 1.392(2)
C12 C13 1.391(2)
C13 C14 1.379(3)
C14 C15 1.378(3)
C15 C16 1.390(2)
C17 C18 1.365(2)
C17 C26 1.424(2)
C18 C19 1.404(2)
C19 C20 1.363(3)
C20 C21 1.415(2)
C21 C22 1.422(2)
C21 C26 1.4320(18)
C22 C23 1.357(3)
C23 C24 1.410(3)
C24 C25 1.368(2)
C25 C26 1.417(2)

loop_
_cod_related_entry_id
_cod_related_entry_code
_cod_related_entry_database
1 30651524 ChemSpider
